data_7110936
loop_
_publ_author_name
'Al-Matar, Hamad'
'Hitchcock, Peter B.'
'Avent, Anthony G.'
'Taylor, Roger'

_publ_section_title
;
 Isolation and characterisation of Cs-symmetry C60Me5O2OH, the first
 methylated fullerenol; a bis-epoxide with two oxygens in a pentagonal
 ring
;
_journal_issue 12
_journal_name_full 'Chemical Communications'
_journal_page_first 1071
_journal_paper_doi 10.1039/b002254n
_journal_year 2000
_chemical_formula_sum 'C65 H16 O3'
_chemical_formula_weight 844.78
_chemical_name_common '[C60Me5(OH)(O)2]'
_chemical_name_systematic
;
 ?
;
_space_group_IT_number 2
_symmetry_cell_setting triclinic
_symmetry_space_group_name_Hall '-P 1'
_symmetry_space_group_name_H-M 'P -1'
_atom_sites_solution_hydrogens geom
_atom_sites_solution_primary direct
_atom_sites_solution_secondary difmap
_audit_conform_dict_location ftp://ftp.iucr.org/cifdics/cif_core_2.1beta5.dic
_audit_conform_dict_name cif_core.dic
_audit_conform_dict_version 2.1beta5
_audit_creation_date 2000-01-25T08:58:16-00:00
_audit_creation_method 'WinGX routine CIF_UPDATE'
_cell_angle_alpha 81.5960(10)
_cell_angle_beta 81.6630(10)
_cell_angle_gamma 83.954(2)
_cell_formula_units_Z 4
_cell_length_a 14.6057(3)
_cell_length_b 15.2988(4)
_cell_length_c 15.6144(4)
_cell_measurement_reflns_used 14834
_cell_measurement_temperature 173(2)
_cell_measurement_theta_max 25.028
_cell_measurement_theta_min 4.529
_cell_volume 3402.45(14)
_computing_cell_refinement 'HKL Scalepack (Otwinowski & Minor 1997)'
_computing_data_reduction 'HKL Denzo and Scalepack (Otwinowski & Minor 1997)'
_computing_structure_refinement 'SHELXL-97 (Sheldrick, 1997)'
_diffrn_ambient_temperature 173(2)
_diffrn_measured_fraction_theta_full 0.977
_diffrn_measured_fraction_theta_max 0.977
_diffrn_measurement_device KappaCCD
_diffrn_measurement_method CCD
_diffrn_radiation_monochromator graphite
_diffrn_radiation_type MoK\a
_diffrn_radiation_wavelength 0.71073
_diffrn_reflns_av_R_equivalents 0.0468
_diffrn_reflns_av_sigmaI/netI 0.0539
_diffrn_reflns_limit_h_max 17
_diffrn_reflns_limit_h_min -17
_diffrn_reflns_limit_k_max 18
_diffrn_reflns_limit_k_min -17
_diffrn_reflns_limit_l_max 17
_diffrn_reflns_limit_l_min -18
_diffrn_reflns_number 26678
_diffrn_reflns_theta_full 25.03
_diffrn_reflns_theta_max 25.03
_diffrn_reflns_theta_min 4.55
_exptl_absorpt_coefficient_mu 0.101
_exptl_absorpt_correction_T_max 0.9802
_exptl_absorpt_correction_T_min 0.9802
_exptl_crystal_density_diffrn 1.649
_exptl_crystal_density_method 'not measured'
_exptl_crystal_F_000 1720
_exptl_crystal_size_max 0.2
_exptl_crystal_size_mid 0.2
_exptl_crystal_size_min 0.2
_refine_diff_density_max 0.425
_refine_diff_density_min -0.508
_refine_diff_density_rms 0.066
_refine_ls_extinction_method none
_refine_ls_goodness_of_fit_ref 1.065
_refine_ls_hydrogen_treatment mixed
_refine_ls_matrix_type full
_refine_ls_number_parameters 1244
_refine_ls_number_reflns 11740
_refine_ls_number_restraints 0
_refine_ls_restrained_S_all 1.065
_refine_ls_R_factor_all 0.087
_refine_ls_R_factor_gt 0.0746
_refine_ls_shift/su_max 0
_refine_ls_shift/su_mean 0
_refine_ls_structure_factor_coef Fsqd
_refine_ls_weighting_details 'calc w=1/[\s^2^(Fo^2^)+(0.0646P)^2^+8.0326P] where P=(Fo^2^+2Fc^2^)/3'
_refine_ls_weighting_scheme calc
_refine_ls_wR_factor_gt 0.1986
_refine_ls_wR_factor_ref 0.205
_reflns_number_gt 10047
_reflns_number_total 11740
_reflns_threshold_expression >2sigma(I)
_cod_data_source_file b002254nsup1.cif
_cod_data_source_block jan1200
_cod_original_sg_symbol_H-M P-1
_cod_database_code 7110936

loop_
_symmetry_equiv_pos_as_xyz
'x, y, z'
'-x, -y, -z'

loop_
_atom_site_label
_atom_site_type_symbol
_atom_site_fract_x
_atom_site_fract_y
_atom_site_fract_z
_atom_site_U_iso_or_equiv
_atom_site_adp_type
_atom_site_occupancy
_atom_site_symmetry_multiplicity
_atom_site_calc_flag
_atom_site_refinement_flags
_atom_site_disorder_assembly
_atom_site_disorder_group
O1 O 0.15217(19) 0.6491(2) 0.26586(18) 0.0472(7) Uani 1 1 d . A 1
O2 O 0.04679(18) 0.6285(2) 0.4191(2) 0.0530(8) Uani 1 1 d . A 1
O3 O 0.20671(18) 0.52756(16) 0.38841(17) 0.0391(6) Uani 1 1 d . A 1
C1 C 0.2365(3) 0.7704(2) 0.2870(2) 0.0324(8) Uani 1 1 d . A 1
C2 C 0.1874(2) 0.6858(2) 0.3328(2) 0.0308(7) Uani 1 1 d . A 1
C3 C 0.2509(2) 0.6102(2) 0.3796(2) 0.0243(7) Uani 1 1 d . A 1
C4 C 0.3565(2) 0.6018(2) 0.3613(2) 0.0238(7) Uani 1 1 d . A 1
C5 C 0.3912(2) 0.6933(2) 0.3327(2) 0.0249(7) Uani 1 1 d . A 1
C6 C 0.3379(2) 0.7666(2) 0.3015(2) 0.0288(7) Uani 1 1 d . A 1
C7 C 0.3604(3) 0.8534(2) 0.3132(2) 0.0379(9) Uani 1 1 d . A 1
C8 C 0.2737(3) 0.9069(2) 0.3297(2) 0.0415(10) Uani 1 1 d . A 1
C9 C 0.1987(3) 0.8543(2) 0.3281(2) 0.0384(9) Uani 1 1 d . A 1
C10 C 0.1188(3) 0.8646(3) 0.3845(3) 0.0425(10) Uani 1 1 d . A 1
C11 C 0.0537(3) 0.7923(3) 0.4198(3) 0.0452(10) Uani 1 1 d . A 1
C12 C 0.1050(2) 0.7016(3) 0.4076(3) 0.0353(8) Uani 1 1 d . A 1
C13 C 0.1098(2) 0.6301(2) 0.4819(2) 0.0350(8) Uani 1 1 d . A 1
C14 C 0.2007(3) 0.5722(2) 0.4641(2) 0.0323(8) Uani 1 1 d . A 1
C15 C 0.2505(3) 0.5220(2) 0.5389(2) 0.0390(9) Uani 1 1 d . A 1
C16 C 0.3513(3) 0.5426(2) 0.5253(2) 0.0346(8) Uani 1 1 d . A 1
C17 C 0.3982(2) 0.5778(2) 0.4480(2) 0.0293(7) Uani 1 1 d . A 1
C18 C 0.4712(2) 0.6336(2) 0.4490(2) 0.0342(8) Uani 1 1 d . A 1
C19 C 0.4671(2) 0.7045(2) 0.3783(2) 0.0319(8) Uani 1 1 d . A 1
C20 C 0.4913(3) 0.7883(3) 0.3866(2) 0.0406(9) Uani 1 1 d . A 1
C21 C 0.4360(3) 0.8649(3) 0.3528(2) 0.0413(9) Uani 1 1 d . A 1
C22 C 0.4280(3) 0.9302(3) 0.4131(3) 0.0446(10) Uani 1 1 d . A 1
C23 C 0.3451(3) 0.9825(2) 0.4287(2) 0.0432(10) Uani 1 1 d . A 1
C24 C 0.2666(3) 0.9712(2) 0.3859(2) 0.0443(10) Uani 1 1 d . A 1
C25 C 0.1829(3) 0.9819(2) 0.4454(2) 0.0419(10) Uani 1 1 d . A 1
C26 C 0.1118(3) 0.9279(2) 0.4460(3) 0.0432(10) Uani 1 1 d . A 1
C27 C 0.0627(3) 0.8910(3) 0.5274(3) 0.0405(9) Uani 1 1 d . A 1
C28 C 0.0374(2) 0.8041(3) 0.5180(3) 0.0424(10) Uani 1 1 d . A 1
C29 C 0.0415(2) 0.7375(3) 0.5854(3) 0.0417(10) Uani 1 1 d . A 1
C30 C 0.0638(3) 0.6389(3) 0.5747(3) 0.0482(11) Uani 1 1 d . A 1
C31 C 0.1347(3) 0.6122(3) 0.6390(2) 0.0446(10) Uani 1 1 d . A 1
C32 C 0.2160(3) 0.5615(2) 0.6233(2) 0.0433(10) Uani 1 1 d . A 1
C33 C 0.2935(3) 0.5731(2) 0.6665(2) 0.0451(10) Uani 1 1 d . A 1
C34 C 0.3774(3) 0.5624(2) 0.6063(2) 0.0444(11) Uani 1 1 d . A 1
C35 C 0.4498(3) 0.6121(3) 0.6082(3) 0.0473(11) Uani 1 1 d . A 1
C36 C 0.4991(3) 0.6492(3) 0.5271(3) 0.0435(10) Uani 1 1 d . A 1
C37 C 0.5220(2) 0.7371(3) 0.5365(3) 0.0465(11) Uani 1 1 d . A 1
C38 C 0.5182(2) 0.8051(3) 0.4681(3) 0.0444(10) Uani 1 1 d . A 1
C39 C 0.4788(3) 0.8923(3) 0.4845(3) 0.0450(10) Uani 1 1 d . A 1
C40 C 0.4443(3) 0.9086(3) 0.5696(3) 0.0402(9) Uani 1 1 d . A 1
C41 C 0.3584(3) 0.9633(2) 0.5863(2) 0.0352(8) Uani 1 1 d . A 1
C42 C 0.3095(3) 0.9998(2) 0.5171(2) 0.0390(9) Uani 1 1 d . A 1
C43 C 0.2087(3) 0.9998(2) 0.5277(2) 0.0382(9) Uani 1 1 d . A 1
C44 C 0.1618(3) 0.9636(2) 0.6057(2) 0.0322(8) Uani 1 1 d . A 1
C45 C 0.0862(2) 0.9091(2) 0.6061(3) 0.0351(8) Uani 1 1 d . A 1
C46 C 0.0902(2) 0.8386(2) 0.6768(2) 0.0350(8) Uani 1 1 d . A 1
C47 C 0.0707(3) 0.7536(3) 0.6649(2) 0.0409(9) Uani 1 1 d . A 1
C48 C 0.1275(3) 0.6772(2) 0.6986(2) 0.0432(10) Uani 1 1 d . A 1
C49 C 0.2001(3) 0.6867(2) 0.7434(2) 0.0426(10) Uani 1 1 d . A 1
C50 C 0.2859(4) 0.6330(2) 0.7268(2) 0.0472(11) Uani 1 1 d . A 1
C51 C 0.3619(3) 0.6861(3) 0.7281(2) 0.0453(10) Uani 1 1 d . A 1
C52 C 0.4425(3) 0.6770(3) 0.6694(3) 0.0491(11) Uani 1 1 d . A 1
C53 C 0.4864(3) 0.7538(3) 0.6248(3) 0.0449(10) Uani 1 1 d . A 1
C54 C 0.4484(3) 0.8381(3) 0.6409(3) 0.0411(9) Uani 1 1 d . A 1
C55 C 0.3642(3) 0.8483(2) 0.7022(2) 0.0343(8) Uani 1 1 d . A 1
C56 C 0.3090(2) 0.9258(2) 0.6680(2) 0.0308(7) Uani 1 1 d . A 1
C57 C 0.2124(2) 0.9261(2) 0.6772(2) 0.0289(7) Uani 1 1 d . A 1
C58 C 0.1676(2) 0.8484(2) 0.7216(2) 0.0317(8) Uani 1 1 d . A 1
C59 C 0.2213(3) 0.7743(2) 0.7544(2) 0.0359(8) Uani 1 1 d . A 1
C60 C 0.3217(3) 0.7743(2) 0.7448(2) 0.0384(9) Uani 1 1 d . A 1
C61 C 0.2297(4) 0.7870(3) 0.1874(2) 0.0511(11) Uani 1 1 d . A 1
H61A H 0.1645 0.7895 0.1781 0.077 Uiso 1 1 calc R A 1
H61B H 0.2654 0.7387 0.1592 0.077 Uiso 1 1 calc R A 1
H61C H 0.2549 0.8434 0.1622 0.077 Uiso 1 1 calc R A 1
C62 C -0.0383(3) 0.8042(4) 0.3799(4) 0.0742(18) Uani 1 1 d . A 1
H62A H -0.0763 0.7555 0.4056 0.111 Uiso 1 1 calc R A 1
H62B H -0.0249 0.804 0.3166 0.111 Uiso 1 1 calc R A 1
H62C H -0.0722 0.8608 0.3922 0.111 Uiso 1 1 calc R A 1
C63 C -0.0218(4) 0.5840(4) 0.5982(4) 0.0776(19) Uani 1 1 d . A 1
H63A H -0.0505 0.5904 0.658 0.116 Uiso 1 1 calc R A 1
H63B H -0.0022 0.5214 0.5939 0.116 Uiso 1 1 calc R A 1
H63C H -0.067 0.6055 0.5576 0.116 Uiso 1 1 calc R A 1
C64 C 0.2383(4) 0.4212(3) 0.5501(3) 0.0608(14) Uani 1 1 d . A 1
H64A H 0.172 0.4122 0.5586 0.091 Uiso 1 1 calc R A 1
H64B H 0.2666 0.3915 0.601 0.091 Uiso 1 1 calc R A 1
H64C H 0.2686 0.3964 0.4976 0.091 Uiso 1 1 calc R A 1
C65 C 0.3899(2) 0.5369(2) 0.2945(2) 0.0285(7) Uani 1 1 d . A 1
H65A H 0.4579 0.5322 0.2834 0.043 Uiso 1 1 calc R A 1
H65B H 0.3645 0.5587 0.2398 0.043 Uiso 1 1 calc R A 1
H65C H 0.3686 0.4784 0.3176 0.043 Uiso 1 1 calc R A 1
O1B O 0.02065(19) 0.2381(2) -0.17144(19) 0.0317(9) Uani 0.814(8) 1 d P B 2
O2B O 0.00186(18) 0.14489(19) -0.01627(18) 0.0265(9) Uani 0.814(8) 1 d P B 2
O3B O 0.13286(17) 0.09444(17) -0.14472(17) 0.0290(6) Uani 0.9 1 d P B 2
C1B C 0.1179(2) 0.3482(2) -0.1471(2) 0.0275(7) Uani 1 1 d . B 2
C2B C 0.0935(2) 0.2499(2) -0.1203(2) 0.0285(7) Uani 1 1 d . B 2
C3B C 0.1733(2) 0.1756(2) -0.1388(2) 0.0236(6) Uani 1 1 d . B 2
C4B C 0.2638(2) 0.1922(2) -0.1997(2) 0.0256(7) Uani 1 1 d . B 2
C5B C 0.2848(2) 0.2881(2) -0.20268(19) 0.0264(7) Uani 1 1 d . B 2
C6B C 0.2211(2) 0.3555(2) -0.1795(2) 0.0265(7) Uani 1 1 d . B 2
C7B C 0.2522(2) 0.4291(2) -0.1476(2) 0.0290(7) Uani 1 1 d . B 2
C8B C 0.1821(2) 0.4567(2) -0.0795(2) 0.0298(7) Uani 1 1 d . B 2
C9B C 0.1080(2) 0.4000(2) -0.0691(2) 0.0285(7) Uani 1 1 d . B 2
C10B C 0.0628(2) 0.3752(2) 0.0124(2) 0.0272(7) Uani 1 1 d . B 2
C11B C 0.0161(2) 0.2889(2) 0.0399(2) 0.0267(7) Uani 1 1 d . B 2
C12B C 0.0548(2) 0.2224(2) -0.0231(2) 0.0247(7) Uani 1 1 d . B 2
C13B C 0.0936(2) 0.1314(2) 0.0077(2) 0.0264(7) Uani 1 1 d . B 2
C14B C 0.1690(2) 0.1027(2) -0.0647(2) 0.0241(7) Uani 1 1 d . B 2
C15B C 0.2515(2) 0.0375(2) -0.0439(2) 0.0272(7) Uani 1 1 d . B 2
C16B C 0.3417(2) 0.0766(2) -0.0891(2) 0.0245(7) Uani 1 1 d . B 2
C17B C 0.3467(2) 0.1438(2) -0.1568(2) 0.0243(7) Uani 1 1 d . B 2
C18B C 0.4188(2) 0.2031(2) -0.1656(2) 0.0261(7) Uani 1 1 d . B 2
C19B C 0.3811(2) 0.2916(2) -0.19436(19) 0.0261(7) Uani 1 1 d . B 2
C20B C 0.4126(2) 0.3643(2) -0.1668(2) 0.0282(7) Uani 1 1 d . B 2
C21B C 0.3456(2) 0.4357(2) -0.1426(2) 0.0302(7) Uani 1 1 d . B 2
C22B C 0.3729(3) 0.4681(2) -0.0680(2) 0.0320(8) Uani 1 1 d . B 2
C23B C 0.3051(3) 0.4951(2) -0.0024(2) 0.0333(8) Uani 1 1 d . B 2
C24B C 0.2083(3) 0.4901(2) -0.0087(2) 0.0325(8) Uani 1 1 d . B 2
C25B C 0.1607(3) 0.4635(2) 0.0772(2) 0.0336(8) Uani 1 1 d . B 2
C26B C 0.0917(2) 0.4056(2) 0.0866(2) 0.0290(7) Uani 1 1 d . B 2
C27B C 0.0861(2) 0.3342(2) 0.1580(2) 0.0291(7) Uani 1 1 d . B 2
C28B C 0.0528(2) 0.2600(2) 0.1285(2) 0.0269(7) Uani 1 1 d . B 2
C29B C 0.0895(2) 0.1761(2) 0.1560(2) 0.0277(7) Uani 1 1 d . B 2
C30B C 0.0996(2) 0.0975(2) 0.1038(2) 0.0274(7) Uani 1 1 d . B 2
C31B C 0.1988(2) 0.0607(2) 0.1163(2) 0.0274(7) Uani 1 1 d . B 2
C32B C 0.2653(2) 0.03420(19) 0.0518(2) 0.0270(7) Uani 1 1 d . B 2
C33B C 0.3612(2) 0.0395(2) 0.0584(2) 0.0293(7) Uani 1 1 d . B 2
C34B C 0.4084(2) 0.0663(2) -0.0279(2) 0.0273(7) Uani 1 1 d . B 2
C35B C 0.4811(2) 0.1202(2) -0.0385(2) 0.0272(7) Uani 1 1 d . B 2
C36B C 0.4869(2) 0.1908(2) -0.1096(2) 0.0257(7) Uani 1 1 d . B 2
C37B C 0.5180(2) 0.2665(2) -0.0788(2) 0.0279(7) Uani 1 1 d . B 2
C38B C 0.4814(2) 0.3516(2) -0.1069(2) 0.0286(7) Uani 1 1 d . B 2
C39B C 0.4569(2) 0.4155(2) -0.0458(2) 0.0314(7) Uani 1 1 d . B 2
C40B C 0.4696(2) 0.3915(2) 0.0418(2) 0.0321(8) Uani 1 1 d . B 2
C41B C 0.3990(3) 0.4191(2) 0.1101(2) 0.0337(8) Uani 1 1 d . B 2
C42B C 0.3183(3) 0.4701(2) 0.0886(2) 0.0355(8) Uani 1 1 d . B 2
C43B C 0.2291(3) 0.4508(2) 0.1380(2) 0.0352(8) Uani 1 1 d . B 2
C44B C 0.2239(3) 0.3819(2) 0.2066(2) 0.0352(8) Uani 1 1 d . B 2
C45B C 0.1502(2) 0.3228(2) 0.2174(2) 0.0325(8) Uani 1 1 d . B 2
C46B C 0.1877(3) 0.2349(2) 0.2469(2) 0.0336(8) Uani 1 1 d . B 2
C47B C 0.1591(2) 0.1637(2) 0.2144(2) 0.0304(7) Uani 1 1 d . B 2
C48B C 0.2262(3) 0.0928(2) 0.1897(2) 0.0315(8) Uani 1 1 d . B 2
C49B C 0.3194(3) 0.0947(2) 0.1988(2) 0.0329(8) Uani 1 1 d . B 2
C50B C 0.3888(2) 0.0667(2) 0.1312(2) 0.0314(7) Uani 1 1 d . B 2
C51B C 0.4644(2) 0.1243(2) 0.1198(2) 0.0317(8) Uani 1 1 d . B 2
C52B C 0.5091(2) 0.1509(2) 0.0371(2) 0.0296(7) Uani 1 1 d . B 2
C53B C 0.5319(2) 0.2415(2) 0.0116(2) 0.0294(7) Uani 1 1 d . B 2
C54B C 0.5080(2) 0.3030(2) 0.0711(2) 0.0313(7) Uani 1 1 d . B 2
C55B C 0.4609(2) 0.2755(2) 0.1575(2) 0.0329(8) Uani 1 1 d . B 2
C56B C 0.3937(3) 0.3476(2) 0.1816(2) 0.0347(8) Uani 1 1 d . B 2
C57B C 0.3078(3) 0.3293(3) 0.2293(2) 0.0350(8) Uani 1 1 d . B 2
C58B C 0.2853(3) 0.2382(3) 0.2545(2) 0.0353(8) Uani 1 1 d . B 2
C59B C 0.3500(3) 0.1690(2) 0.2308(2) 0.0338(8) Uani 1 1 d . B 2
C60B C 0.4395(3) 0.1880(2) 0.1817(2) 0.0335(8) Uani 1 1 d . B 2
C61B C 0.0583(3) 0.3980(3) -0.2161(2) 0.0390(9) Uani 1 1 d . B 2
H61D H 0.0646 0.3648 -0.2661 0.058 Uiso 1 1 calc R B 2
H61E H 0.0794 0.4572 -0.2357 0.058 Uiso 1 1 calc R B 2
H61F H -0.007 0.4035 -0.1903 0.058 Uiso 1 1 calc R B 2
C62B C -0.0904(2) 0.3028(2) 0.0456(2) 0.0345(8) Uani 1 1 d . B 2
H62D H -0.1168 0.2456 0.0636 0.052 Uiso 1 1 calc R B 2
H62E H -0.1078 0.3285 -0.0116 0.052 Uiso 1 1 calc R B 2
H62F H -0.1146 0.343 0.0886 0.052 Uiso 1 1 calc R B 2
C63B C 0.0291(3) 0.0288(2) 0.1402(3) 0.0396(9) Uani 1 1 d . B 2
H63D H 0.0348 0.0084 0.2018 0.059 Uiso 1 1 calc R B 2
H63E H 0.0415 -0.0218 0.1071 0.059 Uiso 1 1 calc R B 2
H63F H -0.034 0.0562 0.1349 0.059 Uiso 1 1 calc R B 2
C64B C 0.2404(3) -0.0552(2) -0.0677(3) 0.0384(9) Uani 1 1 d . B 2
H64D H 0.2943 -0.0957 -0.0537 0.058 Uiso 1 1 calc R B 2
H64E H 0.236 -0.0505 -0.1303 0.058 Uiso 1 1 calc R B 2
H64F H 0.1838 -0.0779 -0.0342 0.058 Uiso 1 1 calc R B 2
C65B C 0.2589(3) 0.1681(3) -0.2916(2) 0.0370(8) Uani 1 1 d . B 2
H65D H 0.2453 0.106 -0.2866 0.055 Uiso 1 1 calc R B 2
H65E H 0.3185 0.1764 -0.3282 0.055 Uiso 1 1 calc R B 2
H65F H 0.2096 0.2065 -0.3181 0.055 Uiso 1 1 calc R B 2
O1B" O 0.119(3) 0.137(3) -0.205(3) 0.025(12) Uiso 0.053(7) 1 d P B 2
O2B" O 0.083(2) 0.064(2) -0.042(2) 0.007(10) Uiso 0.053(7) 1 d P B 2
O1B' O 0.006(2) 0.080(3) -0.011(2) 0.035(15) Uiso 0.073(12) 1 d P B 2
O2B' O 0.0081(14) 0.2323(13) -0.1030(14) 0.036(4) Uiso 0.13 1 d P B 2

loop_
_atom_site_aniso_label
_atom_site_aniso_U_11
_atom_site_aniso_U_22
_atom_site_aniso_U_33
_atom_site_aniso_U_23
_atom_site_aniso_U_13
_atom_site_aniso_U_12
O1 0.0385(15) 0.0649(18) 0.0478(16) -0.0307(14) -0.0197(12) 0.0036(13)
O2 0.0233(13) 0.074(2) 0.074(2) -0.0514(17) 0.0014(13) -0.0140(13)
O3 0.0414(15) 0.0375(14) 0.0423(14) -0.0229(12) 0.0073(11) -0.0144(11)
C1 0.042(2) 0.0313(17) 0.0254(17) -0.0080(14) -0.0115(14) 0.0072(15)
C2 0.0238(17) 0.0396(19) 0.0327(18) -0.0170(15) -0.0076(14) 0.0023(14)
C3 0.0243(16) 0.0240(15) 0.0269(16) -0.0125(13) -0.0004(13) -0.0042(12)
C4 0.0234(16) 0.0254(15) 0.0236(15) -0.0114(13) -0.0018(12) 0.0026(12)
C5 0.0233(16) 0.0321(17) 0.0207(15) -0.0130(13) 0.0038(12) -0.0056(13)
C6 0.040(2) 0.0300(17) 0.0160(15) -0.0065(13) 0.0024(13) -0.0065(14)
C7 0.061(3) 0.0305(18) 0.0209(16) -0.0009(14) 0.0068(16) -0.0173(17)
C8 0.077(3) 0.0233(17) 0.0214(17) 0.0040(14) -0.0061(17) -0.0014(18)
C9 0.059(2) 0.0279(17) 0.0285(18) -0.0024(14) -0.0199(17) 0.0124(17)
C10 0.049(2) 0.041(2) 0.041(2) -0.0198(17) -0.0251(18) 0.0258(18)
C11 0.0228(18) 0.060(2) 0.063(3) -0.042(2) -0.0166(17) 0.0140(17)
C12 0.0134(15) 0.049(2) 0.051(2) -0.0328(18) -0.0068(14) 0.0001(14)
C13 0.0217(17) 0.044(2) 0.045(2) -0.0283(17) 0.0083(14) -0.0137(14)
C14 0.0362(19) 0.0273(17) 0.0340(18) -0.0133(14) 0.0102(15) -0.0128(14)
C15 0.069(3) 0.0190(16) 0.0269(18) -0.0062(14) 0.0076(17) -0.0086(16)
C16 0.056(2) 0.0181(15) 0.0290(18) -0.0076(13) -0.0088(16) 0.0100(15)
C17 0.0332(18) 0.0263(16) 0.0302(17) -0.0146(14) -0.0082(14) 0.0106(13)
C18 0.0196(16) 0.047(2) 0.0400(19) -0.0279(17) -0.0061(14) 0.0121(14)
C19 0.0161(16) 0.048(2) 0.0349(18) -0.0256(16) 0.0063(13) -0.0034(14)
C20 0.0269(18) 0.058(2) 0.041(2) -0.0302(19) 0.0165(15) -0.0195(17)
C21 0.051(2) 0.043(2) 0.0313(18) -0.0149(16) 0.0181(16) -0.0270(18)
C22 0.057(3) 0.040(2) 0.039(2) -0.0166(17) 0.0189(18) -0.0339(19)
C23 0.071(3) 0.0238(17) 0.034(2) -0.0053(15) 0.0093(18) -0.0212(18)
C24 0.083(3) 0.0181(16) 0.0289(19) 0.0025(14) -0.0041(19) -0.0033(18)
C25 0.069(3) 0.0195(16) 0.037(2) -0.0065(15) -0.0158(19) 0.0135(17)
C26 0.050(2) 0.0332(19) 0.050(2) -0.0174(17) -0.0261(19) 0.0240(17)
C27 0.0274(19) 0.045(2) 0.054(2) -0.0306(19) -0.0126(17) 0.0154(16)
C28 0.0107(15) 0.062(3) 0.064(3) -0.047(2) -0.0058(15) 0.0069(15)
C29 0.0182(17) 0.057(2) 0.056(2) -0.037(2) 0.0131(16) -0.0128(16)
C30 0.042(2) 0.053(2) 0.054(2) -0.038(2) 0.0248(19) -0.0286(19)
C31 0.066(3) 0.036(2) 0.0320(19) -0.0114(16) 0.0189(18) -0.0318(19)
C32 0.079(3) 0.0188(16) 0.0267(18) -0.0037(14) 0.0168(18) -0.0130(18)
C33 0.089(3) 0.0216(17) 0.0220(17) 0.0013(14) -0.0075(19) 0.0008(18)
C34 0.077(3) 0.0272(18) 0.0262(18) -0.0054(15) -0.0172(19) 0.0238(19)
C35 0.059(3) 0.044(2) 0.044(2) -0.0217(18) -0.032(2) 0.029(2)
C36 0.0287(19) 0.060(2) 0.048(2) -0.034(2) -0.0187(17) 0.0234(17)
C37 0.0155(17) 0.074(3) 0.062(3) -0.049(2) -0.0121(16) 0.0089(17)
C38 0.0169(17) 0.071(3) 0.054(2) -0.039(2) 0.0041(16) -0.0150(17)
C39 0.032(2) 0.059(2) 0.052(2) -0.035(2) 0.0122(17) -0.0270(18)
C40 0.0291(19) 0.053(2) 0.046(2) -0.0306(19) 0.0032(16) -0.0183(17)
C41 0.040(2) 0.0321(18) 0.0383(19) -0.0201(15) 0.0041(16) -0.0175(15)
C42 0.060(3) 0.0190(16) 0.039(2) -0.0104(15) 0.0040(18) -0.0153(16)
C43 0.058(2) 0.0165(15) 0.041(2) -0.0114(14) -0.0082(18) 0.0031(15)
C44 0.0369(19) 0.0232(16) 0.0380(19) -0.0176(14) -0.0026(15) 0.0068(14)
C45 0.0216(17) 0.0385(19) 0.050(2) -0.0308(17) -0.0023(15) 0.0080(14)
C46 0.0228(17) 0.044(2) 0.040(2) -0.0273(17) 0.0128(14) -0.0052(14)
C47 0.0315(19) 0.052(2) 0.042(2) -0.0304(18) 0.0209(16) -0.0196(17)
C48 0.060(3) 0.035(2) 0.0317(19) -0.0128(16) 0.0240(18) -0.0219(18)
C49 0.076(3) 0.0324(19) 0.0175(16) -0.0049(14) 0.0096(17) -0.0154(19)
C50 0.090(3) 0.0278(18) 0.0201(17) 0.0006(14) -0.0058(19) 0.004(2)
C51 0.076(3) 0.039(2) 0.0229(18) -0.0101(15) -0.0217(18) 0.015(2)
C52 0.059(3) 0.056(3) 0.038(2) -0.0261(19) -0.031(2) 0.031(2)
C53 0.0295(19) 0.066(3) 0.048(2) -0.035(2) -0.0200(17) 0.0110(18)
C54 0.0254(18) 0.061(2) 0.047(2) -0.037(2) -0.0116(16) -0.0001(17)
C55 0.037(2) 0.042(2) 0.0315(18) -0.0230(16) -0.0119(15) -0.0005(15)
C56 0.0366(19) 0.0312(17) 0.0298(17) -0.0203(14) -0.0017(14) -0.0078(14)
C57 0.0310(18) 0.0272(16) 0.0308(17) -0.0189(14) 0.0027(13) -0.0016(13)
C58 0.0351(19) 0.0338(18) 0.0276(17) -0.0185(14) 0.0086(14) -0.0072(15)
C59 0.055(2) 0.0347(19) 0.0178(16) -0.0112(14) 0.0052(15) -0.0073(17)
C60 0.058(2) 0.041(2) 0.0188(16) -0.0141(15) -0.0097(15) 0.0084(18)
C61 0.078(3) 0.048(2) 0.029(2) -0.0081(17) -0.021(2) 0.013(2)
C62 0.037(2) 0.101(4) 0.103(4) -0.070(3) -0.041(3) 0.033(3)
C63 0.066(3) 0.091(4) 0.085(4) -0.065(3) 0.049(3) -0.056(3)
C64 0.116(4) 0.0237(19) 0.041(2) -0.0108(17) 0.012(2) -0.019(2)
C65 0.0279(17) 0.0300(17) 0.0292(17) -0.0145(14) -0.0012(13) 0.0018(13)
O1B 0.0209(15) 0.0472(19) 0.0297(18) -0.0061(13) -0.0101(11) -0.0052(12)
O2B 0.0161(14) 0.0281(18) 0.0357(17) -0.0046(12) -0.0019(11) -0.0051(11)
O3B 0.0234(13) 0.0347(14) 0.0337(14) -0.0155(12) -0.0038(11) -0.0099(11)
C1B 0.0259(17) 0.0284(16) 0.0267(16) 0.0005(13) -0.0046(13) -0.0003(13)
C2B 0.0240(16) 0.0345(18) 0.0267(16) -0.0068(14) -0.0015(13) 0.0009(13)
C3B 0.0211(15) 0.0280(16) 0.0250(15) -0.0135(13) -0.0027(12) -0.0045(12)
C4B 0.0217(16) 0.0338(17) 0.0233(15) -0.0120(13) -0.0004(12) -0.0040(13)
C5B 0.0280(17) 0.0350(17) 0.0164(14) -0.0014(13) -0.0032(12) -0.0067(14)
C6B 0.0287(17) 0.0320(17) 0.0180(15) 0.0021(13) -0.0047(12) -0.0033(13)
C7B 0.0354(19) 0.0222(15) 0.0264(16) 0.0062(13) -0.0039(14) -0.0027(13)
C8B 0.0365(19) 0.0170(14) 0.0335(18) 0.0020(13) -0.0053(14) 0.0025(13)
C9B 0.0258(17) 0.0228(15) 0.0341(18) 0.0000(13) -0.0052(13) 0.0067(13)
C10B 0.0229(16) 0.0241(16) 0.0333(17) -0.0067(13) -0.0028(13) 0.0061(13)
C11B 0.0235(16) 0.0276(16) 0.0286(17) -0.0077(13) 0.0001(13) 0.0009(13)
C12B 0.0189(15) 0.0278(16) 0.0280(16) -0.0051(13) -0.0024(12) -0.0043(12)
C13B 0.0215(16) 0.0235(15) 0.0340(17) -0.0064(13) 0.0005(13) -0.0031(12)
C14B 0.0205(16) 0.0253(15) 0.0296(16) -0.0132(13) -0.0014(12) -0.0052(12)
C15B 0.0252(17) 0.0212(15) 0.0370(18) -0.0114(13) -0.0026(14) -0.0024(12)
C16B 0.0188(15) 0.0235(15) 0.0342(17) -0.0186(13) -0.0007(13) 0.0016(12)
C17B 0.0184(15) 0.0311(16) 0.0266(16) -0.0191(13) 0.0018(12) -0.0019(12)
C18B 0.0207(16) 0.0353(17) 0.0231(15) -0.0127(13) 0.0043(12) -0.0045(13)
C19B 0.0252(16) 0.0351(17) 0.0173(14) -0.0051(13) 0.0042(12) -0.0068(13)
C20B 0.0273(17) 0.0335(17) 0.0225(16) 0.0013(13) 0.0019(13) -0.0112(14)
C21B 0.0383(19) 0.0226(16) 0.0270(17) 0.0052(13) -0.0001(14) -0.0081(14)
C22B 0.0368(19) 0.0210(15) 0.0384(19) -0.0002(14) -0.0034(15) -0.0116(14)
C23B 0.042(2) 0.0166(15) 0.042(2) -0.0056(14) -0.0041(16) -0.0068(14)
C24B 0.039(2) 0.0151(14) 0.043(2) -0.0061(14) -0.0043(16) 0.0019(13)
C25B 0.0361(19) 0.0224(16) 0.042(2) -0.0136(15) -0.0007(15) 0.0059(14)
C26B 0.0269(17) 0.0253(16) 0.0347(18) -0.0162(14) 0.0027(13) 0.0058(13)
C27B 0.0280(17) 0.0323(17) 0.0265(16) -0.0160(14) 0.0069(13) 0.0019(13)
C28B 0.0229(16) 0.0323(17) 0.0239(16) -0.0079(13) 0.0050(12) -0.0012(13)
C29B 0.0261(17) 0.0325(17) 0.0225(15) -0.0027(13) 0.0053(13) -0.0063(13)
C30B 0.0266(17) 0.0236(15) 0.0294(17) -0.0003(13) 0.0024(13) -0.0027(13)
C31B 0.0313(18) 0.0183(14) 0.0304(17) 0.0035(13) -0.0019(14) -0.0034(13)
C32B 0.0255(17) 0.0159(14) 0.0388(18) -0.0022(13) -0.0033(14) -0.0010(12)
C33B 0.0296(18) 0.0167(14) 0.0398(19) -0.0006(13) -0.0062(14) 0.0038(12)
C34B 0.0216(16) 0.0205(15) 0.0403(19) -0.0115(14) -0.0032(13) 0.0049(12)
C35B 0.0153(15) 0.0277(16) 0.0399(18) -0.0134(14) -0.0041(13) 0.0049(12)
C36B 0.0128(14) 0.0337(17) 0.0320(17) -0.0161(14) 0.0031(12) 0.0000(12)
C37B 0.0174(15) 0.0359(18) 0.0320(17) -0.0096(14) 0.0012(13) -0.0080(13)
C38B 0.0231(16) 0.0343(18) 0.0296(17) -0.0039(14) -0.0002(13) -0.0130(13)
C39B 0.0302(18) 0.0279(17) 0.0381(19) -0.0039(14) -0.0022(14) -0.0152(14)
C40B 0.0287(18) 0.0345(18) 0.0388(19) -0.0129(15) -0.0071(14) -0.0148(14)
C41B 0.038(2) 0.0333(18) 0.0365(19) -0.0183(15) -0.0084(15) -0.0124(15)
C42B 0.044(2) 0.0243(16) 0.043(2) -0.0181(15) -0.0061(16) -0.0085(15)
C43B 0.042(2) 0.0289(17) 0.039(2) -0.0228(16) -0.0018(16) -0.0023(15)
C44B 0.044(2) 0.0389(19) 0.0283(17) -0.0228(15) -0.0024(15) -0.0044(16)
C45B 0.0352(19) 0.0406(19) 0.0221(16) -0.0160(14) 0.0053(14) -0.0015(15)
C46B 0.039(2) 0.044(2) 0.0163(15) -0.0033(14) 0.0007(13) -0.0052(16)
C47B 0.0342(18) 0.0358(18) 0.0181(15) 0.0021(13) 0.0030(13) -0.0056(14)
C48B 0.0376(19) 0.0279(17) 0.0251(16) 0.0087(13) -0.0023(14) -0.0045(14)
C49B 0.040(2) 0.0304(17) 0.0262(17) 0.0069(14) -0.0093(14) 0.0001(15)
C50B 0.0307(18) 0.0251(16) 0.0363(18) 0.0046(14) -0.0099(14) 0.0031(13)
C51B 0.0277(17) 0.0330(18) 0.0353(18) -0.0012(15) -0.0143(14) 0.0031(14)
C52B 0.0205(16) 0.0320(17) 0.0379(19) -0.0073(15) -0.0104(14) 0.0036(13)
C53B 0.0179(15) 0.0379(18) 0.0345(18) -0.0074(15) -0.0063(13) -0.0044(13)
C54B 0.0253(17) 0.0386(18) 0.0353(18) -0.0095(15) -0.0119(14) -0.0102(14)
C55B 0.0306(18) 0.043(2) 0.0309(18) -0.0101(15) -0.0157(14) -0.0082(15)
C56B 0.040(2) 0.042(2) 0.0303(18) -0.0182(15) -0.0130(15) -0.0083(16)
C57B 0.041(2) 0.047(2) 0.0225(16) -0.0163(15) -0.0073(14) -0.0071(16)
C58B 0.045(2) 0.045(2) 0.0167(15) -0.0054(14) -0.0062(14) -0.0049(17)
C59B 0.039(2) 0.042(2) 0.0201(16) 0.0019(14) -0.0097(14) -0.0025(16)
C60B 0.0341(19) 0.042(2) 0.0261(17) -0.0024(15) -0.0145(14) -0.0009(15)
C61B 0.034(2) 0.044(2) 0.036(2) 0.0044(17) -0.0098(16) 0.0004(16)
C62B 0.0235(17) 0.0391(19) 0.0380(19) -0.0061(16) 0.0023(14) 0.0032(14)
C63B 0.036(2) 0.0344(19) 0.045(2) 0.0040(16) 0.0025(16) -0.0115(16)
C64B 0.035(2) 0.0262(17) 0.058(2) -0.0185(17) -0.0042(17) -0.0050(14)
C65B 0.0342(19) 0.055(2) 0.0263(17) -0.0189(16) -0.0006(14) -0.0093(17)

loop_
_atom_type_symbol
_atom_type_description
_atom_type_scat_dispersion_real
_atom_type_scat_dispersion_imag
_atom_type_scat_source
C C 0.0033 0.0016 'International Tables Vol C Tables 4.2.6.8 and 6.1.1.4'
H H 0 0 'International Tables Vol C Tables 4.2.6.8 and 6.1.1.4'
O O 0.0106 0.006 'International Tables Vol C Tables 4.2.6.8 and 6.1.1.4'

loop_
_geom_angle_atom_site_label_1
_geom_angle_atom_site_label_2
_geom_angle_atom_site_label_3
_geom_angle
C13 O2 C12 61.4(2)
C14 O3 C3 61.6(2)
C6 C1 C9 99.5(3)
C6 C1 C61 109.4(3)
C9 C1 C61 109.5(3)
C6 C1 C2 113.1(3)
C9 C1 C2 113.0(3)
C61 C1 C2 111.7(3)
O1 C2 C3 107.1(3)
O1 C2 C1 106.9(3)
C3 C2 C1 115.9(3)
O1 C2 C12 108.5(3)
C3 C2 C12 102.0(3)
C1 C2 C12 116.0(3)
O3 C3 C14 58.5(2)
O3 C3 C4 115.7(3)
C14 C3 C4 121.9(3)
O3 C3 C2 108.1(3)
C14 C3 C2 110.2(3)
C4 C3 C2 123.8(3)
C3 C4 C5 109.7(2)
C3 C4 C65 110.4(3)
C5 C4 C65 113.0(3)
C3 C4 C17 109.9(3)
C5 C4 C17 99.3(3)
C65 C4 C17 114.1(3)
C6 C5 C19 119.1(3)
C6 C5 C4 124.6(3)
C19 C5 C4 110.6(3)
C5 C6 C7 119.3(3)
C5 C6 C1 126.5(3)
C7 C6 C1 109.9(3)
C21 C7 C6 121.9(4)
C21 C7 C8 120.6(3)
C6 C7 C8 107.3(3)
C24 C8 C9 121.7(4)
C24 C8 C7 119.7(4)
C9 C8 C7 108.7(3)
C10 C9 C8 119.8(3)
C10 C9 C1 126.4(4)
C8 C9 C1 109.3(3)
C9 C10 C26 119.3(4)
C9 C10 C11 125.1(3)
C26 C10 C11 109.8(4)
C10 C11 C12 109.4(3)
C10 C11 C62 114.2(4)
C12 C11 C62 110.9(3)
C10 C11 C28 100.2(3)
C12 C11 C28 110.1(3)
C62 C11 C28 111.6(3)
O2 C12 C13 59.0(2)
O2 C12 C11 115.5(3)
C13 C12 C11 121.3(3)
O2 C12 C2 108.4(3)
C13 C12 C2 110.4(3)
C11 C12 C2 124.0(3)
O2 C13 C12 59.6(2)
O2 C13 C30 115.3(3)
C12 C13 C30 123.9(3)
O2 C13 C14 113.2(3)
C12 C13 C14 107.9(3)
C30 C13 C14 121.5(4)
O3 C14 C3 59.9(2)
O3 C14 C13 114.0(3)
C3 C14 C13 108.0(3)
O3 C14 C15 115.4(3)
C3 C14 C15 123.0(3)
C13 C14 C15 121.4(3)
C16 C15 C32 100.3(3)
C16 C15 C14 109.8(3)
C32 C15 C14 110.2(3)
C16 C15 C64 113.3(4)
C32 C15 C64 111.6(3)
C14 C15 C64 111.2(3)
C17 C16 C34 118.8(4)
C17 C16 C15 125.1(3)
C34 C16 C15 110.0(3)
C16 C17 C18 119.2(3)
C16 C17 C4 124.9(3)
C18 C17 C4 109.7(3)
C36 C18 C19 119.5(3)
C36 C18 C17 121.9(4)
C19 C18 C17 108.5(3)
C20 C19 C18 120.5(3)
C20 C19 C5 121.7(3)
C18 C19 C5 108.1(3)
C19 C20 C21 118.9(3)
C19 C20 C38 120.0(4)
C21 C20 C38 108.0(3)
C7 C21 C20 119.0(3)
C7 C21 C22 119.8(4)
C20 C21 C22 108.3(4)
C23 C22 C39 120.3(3)
C23 C22 C21 119.9(4)
C39 C22 C21 107.5(4)
C22 C23 C24 120.0(3)
C22 C23 C42 119.9(4)
C24 C23 C42 107.6(4)
C8 C24 C25 118.6(4)
C8 C24 C23 120.0(4)
C25 C24 C23 109.1(3)
C26 C25 C24 119.3(3)
C26 C25 C43 120.0(4)
C24 C25 C43 107.8(4)
C25 C26 C27 120.1(3)
C25 C26 C10 121.2(4)
C27 C26 C10 108.6(4)
C45 C27 C26 120.1(4)
C45 C27 C28 121.4(4)
C26 C27 C28 108.6(3)
C29 C28 C27 119.5(3)
C29 C28 C11 125.3(3)
C27 C28 C11 109.0(4)
C28 C29 C47 119.8(3)
C28 C29 C30 124.4(3)
C47 C29 C30 109.4(4)
C13 C30 C31 110.1(3)
C13 C30 C29 109.7(3)
C31 C30 C29 100.3(3)
C13 C30 C63 110.6(3)
C31 C30 C63 112.1(4)
C29 C30 C63 113.6(4)
C32 C31 C48 119.5(4)
C32 C31 C30 125.3(3)
C48 C31 C30 109.7(4)
C31 C32 C33 119.6(3)
C31 C32 C15 125.3(4)
C33 C32 C15 110.0(4)
C50 C33 C32 121.2(4)
C50 C33 C34 120.4(4)
C32 C33 C34 108.4(3)
C35 C34 C33 119.7(4)
C35 C34 C16 122.5(4)
C33 C34 C16 107.7(4)
C34 C35 C36 118.8(3)
C34 C35 C52 120.9(4)
C36 C35 C52 107.7(4)
C18 C36 C35 118.6(4)
C18 C36 C37 120.0(4)
C35 C36 C37 108.4(3)
C38 C37 C53 119.8(4)
C38 C37 C36 120.3(3)
C53 C37 C36 107.8(4)
C37 C38 C39 120.0(4)
C37 C38 C20 119.7(4)
C39 C38 C20 108.2(4)
C40 C39 C38 120.3(4)
C40 C39 C22 119.7(4)
C38 C39 C22 108.0(3)
C39 C40 C54 119.9(4)
C39 C40 C41 120.3(4)
C54 C40 C41 108.1(3)
C42 C41 C56 120.0(3)
C42 C41 C40 119.8(3)
C56 C41 C40 108.0(3)
C41 C42 C23 119.9(4)
C41 C42 C43 119.8(3)
C23 C42 C43 107.9(4)
C44 C43 C42 120.1(3)
C44 C43 C25 119.7(4)
C42 C43 C25 107.6(3)
C43 C44 C57 120.1(3)
C43 C44 C45 120.2(3)
C57 C44 C45 107.9(3)
C27 C45 C46 118.7(3)
C27 C45 C44 119.9(4)
C46 C45 C44 108.3(3)
C47 C46 C45 119.1(3)
C47 C46 C58 119.7(4)
C45 C46 C58 108.3(3)
C46 C47 C29 121.3(4)
C46 C47 C48 119.5(4)
C29 C47 C48 109.2(3)
C49 C48 C47 120.7(3)
C49 C48 C31 121.6(4)
C47 C48 C31 107.9(4)
C48 C49 C50 118.7(3)
C48 C49 C59 119.9(4)
C50 C49 C59 108.5(4)
C33 C50 C49 119.3(4)
C33 C50 C51 119.8(4)
C49 C50 C51 108.5(3)
C52 C51 C50 120.0(4)
C52 C51 C60 119.7(4)
C50 C51 C60 107.5(4)
C51 C52 C53 120.6(4)
C51 C52 C35 119.1(4)
C53 C52 C35 108.0(4)
C54 C53 C52 119.8(4)
C54 C53 C37 120.3(4)
C52 C53 C37 108.1(4)
C53 C54 C40 119.7(3)
C53 C54 C55 120.0(4)
C40 C54 C55 108.1(3)
C60 C55 C56 120.2(3)
C60 C55 C54 120.2(3)
C56 C55 C54 107.6(3)
C57 C56 C55 120.0(3)
C57 C56 C41 119.6(3)
C55 C56 C41 108.1(3)
C56 C57 C44 120.5(3)
C56 C57 C58 120.0(3)
C44 C57 C58 107.6(3)
C59 C58 C46 120.3(3)
C59 C58 C57 119.6(3)
C46 C58 C57 107.9(3)
C58 C59 C49 119.9(4)
C58 C59 C60 120.3(3)
C49 C59 C60 107.6(3)
C55 C60 C59 119.9(3)
C55 C60 C51 119.7(4)
C59 C60 C51 107.9(4)
O2B' O1B C2B 59.0(11)
O1B' O2B C13B 84(2)
O1B' O2B C12B 145(2)
C13B O2B C12B 61.8(2)
O1B' O2B O2B" 44(2)
C13B O2B O2B" 53.4(11)
C12B O2B O2B" 103.5(11)
O1B' O2B O2B' 136(2)
C13B O2B O2B' 104.2(7)
C12B O2B O2B' 54.0(7)
O2B" O2B O2B' 108.2(12)
O1B" O3B C3B 76(2)
O1B" O3B C14B 138(2)
C3B O3B C14B 61.6(2)
O1B" O3B O2B" 141(2)
C3B O3B O2B" 103.4(11)
C14B O3B O2B" 53.2(11)
C9B C1B C6B 99.4(3)
C9B C1B C61B 109.5(3)
C6B C1B C61B 110.2(3)
C9B C1B C2B 112.9(3)
C6B C1B C2B 112.7(3)
C61B C1B C2B 111.6(3)
O2B' C2B O1B 44.4(9)
O2B' C2B C12B 62.3(10)
O1B C2B C12B 106.2(3)
O2B' C2B C3B 121.3(9)
O1B C2B C3B 106.5(3)
C12B C2B C3B 103.3(2)
O2B' C2B C1B 119.9(9)
O1B C2B C1B 106.1(3)
C12B C2B C1B 116.9(3)
C3B C2B C1B 117.0(3)
O3B C3B C14B 59.25(19)
O3B C3B C4B 115.7(2)
C14B C3B C4B 121.7(3)
O3B C3B C2B 109.2(3)
C14B C3B C2B 109.7(3)
C4B C3B C2B 123.6(3)
O3B C3B O1B" 41.7(15)
C14B C3B O1B" 100.8(15)
C4B C3B O1B" 98.5(15)
C2B C3B O1B" 92.8(15)
C5B C4B C3B 109.5(3)
C5B C4B C17B 100.1(2)
C3B C4B C17B 109.7(3)
C5B C4B C65B 112.2(3)
C3B C4B C65B 111.1(3)
C17B C4B C65B 113.7(3)
C6B C5B C19B 119.9(3)
C6B C5B C4B 124.9(3)
C19B C5B C4B 109.9(3)
C5B C6B C7B 119.0(3)
C5B C6B C1B 126.4(3)
C7B C6B C1B 109.8(3)
C21B C7B C6B 122.1(3)
C21B C7B C8B 119.9(3)
C6B C7B C8B 108.0(3)
C24B C8B C9B 122.0(3)
C24B C8B C7B 119.8(3)
C9B C8B C7B 108.1(3)
C10B C9B C8B 119.6(3)
C10B C9B C1B 126.1(3)
C8B C9B C1B 109.8(3)
C9B C10B C26B 119.1(3)
C9B C10B C11B 124.5(3)
C26B C10B C11B 110.7(3)
C10B C11B C12B 109.7(3)
C10B C11B C62B 112.8(3)
C12B C11B C62B 110.3(3)
C10B C11B C28B 99.1(3)
C12B C11B C28B 109.8(3)
C62B C11B C28B 114.6(3)
O2B C12B C13B 57.9(2)
O2B C12B O2B' 73.1(8)
C13B C12B O2B' 116.1(8)
O2B C12B C11B 115.2(3)
C13B C12B C11B 122.1(3)
O2B' C12B C11B 114.2(8)
O2B C12B C2B 109.3(3)
C13B C12B C2B 110.2(3)
O2B' C12B C2B 50.0(8)
C11B C12B C2B 123.5(3)
O2B" C13B O2B 72.0(13)
O2B" C13B C12B 116.7(12)
O2B C13B C12B 60.3(2)
O2B" C13B C30B 113.5(12)
O2B C13B C30B 115.4(3)
C12B C13B C30B 123.2(3)
O2B" C13B C14B 57.3(13)
O2B C13B C14B 114.3(3)
C12B C13B C14B 107.5(3)
C30B C13B C14B 121.3(3)
O2B" C13B O1B' 44.4(18)
O2B C13B O1B' 36.1(13)
C12B C13B O1B' 96.1(13)
C30B C13B O1B' 101.6(12)
C14B C13B O1B' 100.5(12)
O2B" C14B O3B 71.8(12)
O2B" C14B C3B 116.0(12)
O3B C14B C3B 59.19(19)
O2B" C14B C15B 112.7(12)
O3B C14B C15B 115.3(3)
C3B C14B C15B 123.7(3)
O2B" C14B C13B 56.7(13)
O3B C14B C13B 113.4(3)
C3B C14B C13B 108.1(3)
C15B C14B C13B 121.5(3)
C14B C15B C32B 110.1(3)
C14B C15B C16B 109.2(3)
C32B C15B C16B 100.0(2)
C14B C15B C64B 111.1(3)
C32B C15B C64B 112.3(3)
C16B C15B C64B 113.5(3)
C17B C16B C34B 119.6(3)
C17B C16B C15B 124.8(3)
C34B C16B C15B 109.4(3)
C16B C17B C18B 119.0(3)
C16B C17B C4B 125.6(3)
C18B C17B C4B 109.2(3)
C36B C18B C17B 121.9(3)
C36B C18B C19B 119.5(3)
C17B C18B C19B 108.6(3)
C20B C19B C5B 121.6(3)
C20B C19B C18B 120.2(3)
C5B C19B C18B 108.1(3)
C19B C20B C21B 118.5(3)
C19B C20B C38B 120.4(3)
C21B C20B C38B 108.0(3)
C7B C21B C20B 118.8(3)
C7B C21B C22B 120.3(3)
C20B C21B C22B 108.2(3)
C23B C22B C21B 119.8(3)
C23B C22B C39B 120.3(3)
C21B C22B C39B 107.7(3)
C22B C23B C24B 119.8(3)
C22B C23B C42B 119.8(3)
C24B C23B C42B 107.7(3)
C8B C24B C25B 118.2(3)
C8B C24B C23B 120.4(3)
C25B C24B C23B 108.9(3)
C26B C25B C24B 119.1(3)
C26B C25B C43B 120.1(3)
C24B C25B C43B 107.6(3)
C25B C26B C27B 120.1(3)
C25B C26B C10B 121.8(3)
C27B C26B C10B 108.0(3)
C45B C27B C28B 121.8(3)
C45B C27B C26B 120.1(3)
C28B C27B C26B 108.2(3)
C29B C28B C27B 118.8(3)
C29B C28B C11B 124.7(3)
C27B C28B C11B 110.2(3)
C28B C29B C47B 119.8(3)
C28B C29B C30B 125.1(3)
C47B C29B C30B 109.5(3)
C13B C30B C31B 110.4(3)
C13B C30B C29B 109.6(3)
C31B C30B C29B 99.9(3)
C13B C30B C63B 111.6(3)
C31B C30B C63B 111.9(3)
C29B C30B C63B 112.9(3)
C32B C31B C48B 119.6(3)
C32B C31B C30B 125.2(3)
C48B C31B C30B 110.1(3)
C31B C32B C33B 119.5(3)
C31B C32B C15B 125.0(3)
C33B C32B C15B 110.0(3)
C50B C33B C32B 121.4(3)
C50B C33B C34B 120.3(3)
C32B C33B C34B 108.4(3)
C35B C34B C16B 121.7(3)
C35B C34B C33B 120.0(3)
C16B C34B C33B 108.4(3)
C34B C35B C36B 118.9(3)
C34B C35B C52B 120.1(3)
C36B C35B C52B 108.4(3)
C18B C36B C35B 118.6(3)
C18B C36B C37B 120.4(3)
C35B C36B C37B 107.9(3)
C38B C37B C53B 120.0(3)
C38B C37B C36B 119.8(3)
C53B C37B C36B 108.1(3)
C37B C38B C39B 120.1(3)
C37B C38B C20B 119.7(3)
C39B C38B C20B 108.1(3)
C40B C39B C38B 120.1(3)
C40B C39B C22B 119.8(3)
C38B C39B C22B 108.0(3)
C39B C40B C54B 119.8(3)
C39B C40B C41B 120.0(3)
C54B C40B C41B 108.2(3)
C42B C41B C56B 120.2(3)
C42B C41B C40B 120.2(3)
C56B C41B C40B 107.9(3)
C41B C42B C43B 119.9(3)
C41B C42B C23B 119.9(3)
C43B C42B C23B 108.0(3)
C44B C43B C42B 120.1(3)
C44B C43B C25B 119.8(3)
C42B C43B C25B 107.9(3)
C43B C44B C57B 120.0(3)
C43B C44B C45B 119.9(3)
C57B C44B C45B 107.9(3)
C27B C45B C46B 119.2(3)
C27B C45B C44B 120.0(3)
C46B C45B C44B 108.2(3)
C47B C46B C45B 118.6(3)
C47B C46B C58B 119.9(3)
C45B C46B C58B 108.3(3)
C46B C47B C48B 119.8(3)
C46B C47B C29B 121.6(3)
C48B C47B C29B 108.3(3)
C49B C48B C31B 121.5(3)
C49B C48B C47B 120.4(3)
C31B C48B C47B 108.3(3)
C48B C49B C50B 118.6(3)
C48B C49B C59B 120.2(3)
C50B C49B C59B 108.7(3)
C33B C50B C49B 119.2(3)
C33B C50B C51B 119.6(3)
C49B C50B C51B 108.2(3)
C52B C51B C60B 119.9(3)
C52B C51B C50B 120.2(3)
C60B C51B C50B 107.2(3)
C51B C52B C53B 120.6(3)
C51B C52B C35B 119.7(3)
C53B C52B C35B 107.7(3)
C54B C53B C52B 119.6(3)
C54B C53B C37B 120.0(3)
C52B C53B C37B 107.9(3)
C53B C54B C40B 119.9(3)
C53B C54B C55B 119.9(3)
C40B C54B C55B 107.9(3)
C60B C55B C54B 120.1(3)
C60B C55B C56B 120.0(3)
C54B C55B C56B 108.0(3)
C57B C56B C41B 119.9(3)
C57B C56B C55B 120.1(3)
C41B C56B C55B 108.1(3)
C56B C57B C58B 120.1(3)
C56B C57B C44B 120.0(3)
C58B C57B C44B 107.7(3)
C59B C58B C57B 119.6(3)
C59B C58B C46B 120.0(3)
C57B C58B C46B 107.8(3)
C58B C59B C49B 119.7(3)
C58B C59B C60B 120.3(3)
C49B C59B C60B 107.8(3)
C55B C60B C59B 120.0(3)
C55B C60B C51B 119.8(3)
C59B C60B C51B 108.1(3)
O3B O1B" C3B 62(2)
O1B' O2B" C13B 79(3)
O1B' O2B" C14B 141(3)
C13B O2B" C14B 66.0(14)
O1B' O2B" O2B 35(2)
C13B O2B" O2B 54.5(11)
C14B O2B" O2B 107.5(18)
O1B' O2B" O3B 129(3)
C13B O2B" O3B 107.6(18)
C14B O2B" O3B 55.0(11)
O2B O2B" O3B 107.5(16)
O2B O1B' O2B" 101(3)
O2B O1B' C13B 59.7(19)
O2B" O1B' C13B 57(2)
O1B O2B' C2B 76.6(13)
O1B O2B' C12B 143.2(18)
C2B O2B' C12B 67.7(10)
O1B O2B' O2B 136.2(16)
C2B O2B' O2B 107.1(12)
C12B O2B' O2B 52.9(7)

loop_
_geom_bond_atom_site_label_1
_geom_bond_atom_site_label_2
_geom_bond_distance
O1 C2 1.435(4)
O2 C13 1.442(5)
O2 C12 1.450(5)
O3 C14 1.437(4)
O3 C3 1.459(4)
C1 C6 1.525(5)
C1 C9 1.534(5)
C1 C61 1.555(5)
C1 C2 1.573(5)
C2 C3 1.568(5)
C2 C12 1.577(5)
C3 C14 1.483(5)
C3 C4 1.523(4)
C4 C5 1.523(4)
C4 C65 1.539(4)
C4 C17 1.544(4)
C5 C6 1.365(5)
C5 C19 1.438(5)
C6 C7 1.444(5)
C7 C21 1.380(6)
C7 C8 1.445(6)
C8 C24 1.397(5)
C8 C9 1.431(6)
C9 C10 1.367(6)
C10 C26 1.447(5)
C10 C11 1.524(6)
C11 C12 1.529(5)
C11 C62 1.545(5)
C11 C28 1.552(6)
C12 C13 1.477(6)
C13 C30 1.525(5)
C13 C14 1.531(5)
C14 C15 1.533(6)
C15 C16 1.517(6)
C15 C32 1.526(5)
C15 C64 1.552(5)
C16 C17 1.365(5)
C16 C34 1.454(5)
C17 C18 1.437(5)
C18 C36 1.400(5)
C18 C19 1.433(5)
C19 C20 1.395(5)
C20 C21 1.430(6)
C20 C38 1.449(5)
C21 C22 1.455(5)
C22 C23 1.391(6)
C22 C39 1.447(6)
C23 C24 1.444(6)
C23 C42 1.454(5)
C24 C25 1.435(6)
C25 C26 1.391(6)
C25 C43 1.461(5)
C26 C27 1.435(6)
C27 C45 1.395(5)
C27 C28 1.449(6)
C28 C29 1.357(6)
C29 C47 1.432(6)
C29 C30 1.537(6)
C30 C31 1.530(7)
C30 C63 1.550(5)
C31 C32 1.360(6)
C31 C48 1.444(5)
C32 C33 1.437(6)
C33 C50 1.394(5)
C33 C34 1.442(6)
C34 C35 1.371(7)
C35 C36 1.435(7)
C35 C52 1.462(5)
C36 C37 1.451(6)
C37 C38 1.381(6)
C37 C53 1.451(6)
C38 C39 1.440(6)
C39 C40 1.399(5)
C40 C54 1.435(6)
C40 C41 1.446(6)
C41 C42 1.398(6)
C41 C56 1.444(5)
C42 C43 1.457(6)
C43 C44 1.378(5)
C44 C57 1.444(5)
C44 C45 1.451(5)
C45 C46 1.429(5)
C46 C47 1.404(5)
C46 C58 1.444(5)
C47 C48 1.440(6)
C48 C49 1.382(6)
C49 C50 1.436(6)
C49 C59 1.447(5)
C50 C51 1.447(7)
C51 C52 1.391(7)
C51 C60 1.457(5)
C52 C53 1.438(7)
C53 C54 1.392(6)
C54 C55 1.454(5)
C55 C60 1.385(6)
C55 C56 1.443(5)
C56 C57 1.396(5)
C57 C58 1.454(5)
C58 C59 1.386(5)
C59 C60 1.453(6)
O1B O2B' 1.05(2)
O1B C2B 1.460(4)
O2B O1B' 0.98(4)
O2B C13B 1.429(4)
O2B C12B 1.466(4)
O2B O2B" 1.67(3)
O2B O2B' 1.76(2)
O3B O1B" 1.09(4)
O3B C3B 1.450(4)
O3B C14B 1.451(4)
O3B O2B" 1.68(3)
C1B C9B 1.529(5)
C1B C6B 1.530(5)
C1B C61B 1.547(4)
C1B C2B 1.566(5)
C2B O2B' 1.29(2)
C2B C12B 1.554(4)
C2B C3B 1.565(4)
C3B C14B 1.485(4)
C3B C4B 1.534(4)
C3B O1B" 1.60(4)
C4B C5B 1.523(5)
C4B C17B 1.538(4)
C4B C65B 1.546(4)
C5B C6B 1.367(5)
C5B C19B 1.438(5)
C6B C7B 1.435(5)
C7B C21B 1.393(5)
C7B C8B 1.444(5)
C8B C24B 1.398(5)
C8B C9B 1.434(5)
C9B C10B 1.366(5)
C10B C26B 1.442(5)
C10B C11B 1.526(5)
C11B C12B 1.527(4)
C11B C62B 1.540(5)
C11B C28B 1.544(5)
C12B C13B 1.486(4)
C12B O2B' 1.49(2)
C13B O2B" 1.41(3)
C13B C30B 1.525(5)
C13B C14B 1.539(4)
C13B O1B' 1.65(4)
C14B O2B" 1.42(3)
C14B C15B 1.522(4)
C15B C32B 1.531(5)
C15B C16B 1.539(4)
C15B C64B 1.547(4)
C16B C17B 1.362(5)
C16B C34B 1.442(5)
C17B C18B 1.439(4)
C18B C36B 1.399(4)
C18B C19B 1.440(5)
C19B C20B 1.394(5)
C20B C21B 1.442(5)
C20B C38B 1.449(5)
C21B C22B 1.451(5)
C22B C23B 1.395(5)
C22B C39B 1.452(5)
C23B C24B 1.442(5)
C23B C42B 1.452(5)
C24B C25B 1.442(5)
C25B C26B 1.389(5)
C25B C43B 1.456(5)
C26B C27B 1.441(5)
C27B C45B 1.392(5)
C27B C28B 1.439(5)
C28B C29B 1.372(5)
C29B C47B 1.441(5)
C29B C30B 1.532(5)
C30B C31B 1.526(5)
C30B C63B 1.541(4)
C31B C32B 1.370(5)
C31B C48B 1.432(5)
C32B C33B 1.430(5)
C33B C50B 1.390(5)
C33B C34B 1.445(5)
C34B C35B 1.389(5)
C35B C36B 1.430(5)
C35B C52B 1.457(5)
C36B C37B 1.453(5)
C37B C38B 1.389(5)
C37B C53B 1.447(5)
C38B C39B 1.447(5)
C39B C40B 1.397(5)
C40B C54B 1.447(5)
C40B C41B 1.449(5)
C41B C42B 1.398(5)
C41B C56B 1.444(5)
C42B C43B 1.450(5)
C43B C44B 1.389(5)
C44B C57B 1.452(5)
C44B C45B 1.453(5)
C45B C46B 1.434(5)
C46B C47B 1.392(5)
C46B C58B 1.454(5)
C47B C48B 1.440(5)
C48B C49B 1.393(5)
C49B C50B 1.434(5)
C49B C59B 1.442(5)
C50B C51B 1.459(5)
C51B C52B 1.385(5)
C51B C60B 1.455(5)
C52B C53B 1.445(5)
C53B C54B 1.401(5)
C54B C55B 1.448(5)
C55B C60B 1.392(5)
C55B C56B 1.451(5)
C56B C57B 1.397(5)
C57B C58B 1.450(5)
C58B C59B 1.397(5)
C59B C60B 1.451(5)
O2B" O1B' 1.18(5)
